data_2225717
loop_
_publ_author_name
'Fun, Hoong-Kun'
'Hemamalini, Madhukar'
'Samshuddin, S.'
'Narayana, B.'
'Yathirajan, H. S.'

_publ_section_title
;
 Methyl 4,6-bis(4-fluorophenyl)-2-oxocyclohex-3-ene-1-carboxylate
;
_journal_coeditor_code SJ2744
_journal_issue 4
_journal_name_full 'Acta Crystallographica Section E'
_journal_page_first o864
_journal_page_last o865
_journal_paper_doi 10.1107/S1600536810009414
_journal_volume 66
_journal_year 2010
_chemical_formula_iupac 'C20 H16 F2 O3'
_chemical_formula_moiety 'C20 H16 F2 O3'
_chemical_formula_sum 'C20 H16 F2 O3'
_chemical_formula_weight 342.33
_chemical_name_systematic
;
Methyl 4,6-bis(4-fluorophenyl)-2-oxocyclohex-3-ene-1-carboxylate
;
_space_group_IT_number 29
_symmetry_cell_setting orthorhombic
_symmetry_space_group_name_Hall 'P 2c -2ac'
_symmetry_space_group_name_H-M 'P c a 21'
_atom_sites_solution_hydrogens geom
_atom_sites_solution_primary direct
_atom_sites_solution_secondary difmap
_audit_creation_method SHELXL-97
_cell_angle_alpha 90.00
_cell_angle_beta 90.00
_cell_angle_gamma 90.00
_cell_formula_units_Z 8
_cell_length_a 17.3774(5)
_cell_length_b 9.0629(3)
_cell_length_c 22.2238(7)
_cell_measurement_reflns_used 7809
_cell_measurement_temperature 296(2)
_cell_measurement_theta_max 21.87
_cell_measurement_theta_min 2.52
_cell_volume 3500.02(19)
_computing_cell_refinement 'SAINT (Bruker, 2009)'
_computing_data_collection 'APEX2 (Bruker, 2009)'
_computing_data_reduction 'SAINT (Bruker, 2009)'
_computing_molecular_graphics 'SHELXTL (Sheldrick, 2008)'
_computing_publication_material 'SHELXTL (Sheldrick, 2008) and PLATON (Spek, 2009)'
_computing_structure_refinement 'SHELXTL (Sheldrick, 2008)'
_computing_structure_solution 'SHELXTL (Sheldrick, 2008)'
_diffrn_ambient_temperature 296(2)
_diffrn_measured_fraction_theta_full 0.993
_diffrn_measured_fraction_theta_max 0.993
_diffrn_measurement_device_type
;
Bruker SMART APEXII CCD area-detector diffractometer
;
_diffrn_measurement_method '\f and \w scans'
_diffrn_radiation_monochromator graphite
_diffrn_radiation_source 'fine-focus sealed tube'
_diffrn_radiation_type MoK\a
_diffrn_radiation_wavelength 0.71073
_diffrn_reflns_av_R_equivalents 0.0654
_diffrn_reflns_av_sigmaI/netI 0.0441
_diffrn_reflns_limit_h_max 24
_diffrn_reflns_limit_h_min -24
_diffrn_reflns_limit_k_max 12
_diffrn_reflns_limit_k_min -12
_diffrn_reflns_limit_l_max 31
_diffrn_reflns_limit_l_min -20
_diffrn_reflns_number 38134
_diffrn_reflns_theta_full 30.18
_diffrn_reflns_theta_max 30.17
_diffrn_reflns_theta_min 2.25
_diffrn_standards_number 0
_exptl_absorpt_coefficient_mu 0.101
_exptl_absorpt_correction_T_max 0.9726
_exptl_absorpt_correction_T_min 0.9610
_exptl_absorpt_correction_type multi-scan
_exptl_absorpt_process_details '(SADABS; Bruker, 2009)'
_exptl_crystal_colour colourless
_exptl_crystal_density_diffrn 1.299
_exptl_crystal_density_method 'not measured'
_exptl_crystal_description block
_exptl_crystal_F_000 1424
_exptl_crystal_size_max 0.40
_exptl_crystal_size_mid 0.32
_exptl_crystal_size_min 0.28
_refine_diff_density_max 0.171
_refine_diff_density_min -0.142
_refine_ls_extinction_method none
_refine_ls_goodness_of_fit_ref 1.018
_refine_ls_hydrogen_treatment constr
_refine_ls_matrix_type full
_refine_ls_number_parameters 472
_refine_ls_number_reflns 5278
_refine_ls_number_restraints 1
_refine_ls_restrained_S_all 1.018
_refine_ls_R_factor_all 0.1052
_refine_ls_R_factor_gt 0.0545
_refine_ls_shift/su_max 0.001
_refine_ls_shift/su_mean 0.000
_refine_ls_structure_factor_coef Fsqd
_refine_ls_weighting_details 'calc w=1/[\s^2^(Fo^2^)+(0.0821P)^2^+0.1221P] where P=(Fo^2^+2Fc^2^)/3'
_refine_ls_weighting_scheme calc
_refine_ls_wR_factor_gt 0.1396
_refine_ls_wR_factor_ref 0.1685
_reflns_number_gt 2895
_reflns_number_total 5278
_reflns_threshold_expression I>2\s(I)
_cod_data_source_file sj2744.cif
_cod_data_source_block I
_cod_depositor_comments
;
The following automatic conversions were performed:
'_symmetry_cell_setting' value 'Orthorhombic' changed to 'orthorhombic'
according to '/home/saulius/struct/CIF-dictionaries/cif_core.dic'
dictionary named 'cif_core.dic' version 2.4.1 from 2010-06-29.

Automatic conversion script
Id: cif_fix_enum 1527 2010-12-29 10:47:43Z saulius 
;
_cod_database_code 2225717
_cod_database_fobs_code 2225717

loop_
_symmetry_equiv_pos_as_xyz
'x, y, z'
'-x, -y, z+1/2'
'x+1/2, -y, z'
'-x+1/2, y, z+1/2'

loop_
_atom_site_type_symbol
_atom_site_label
_atom_site_fract_x
_atom_site_fract_y
_atom_site_fract_z
_atom_site_U_iso_or_equiv
_atom_site_adp_type
_atom_site_calc_flag
_atom_site_refinement_flags
_atom_site_occupancy
_atom_site_disorder_assembly
_atom_site_disorder_group
F F1A 0.13044(18) -0.1190(4) 0.76691(10) 0.1074(9) Uani d . 1 . .
F F2A -0.0040(2) -0.1767(4) 0.23590(14) 0.1323(12) Uani d . 1 . .
O O1A 0.40617(15) 0.0074(3) 0.44238(14) 0.0808(8) Uani d . 1 . .
O O2A 0.39944(18) -0.1519(3) 0.57537(17) 0.0913(9) Uani d . 1 . .
O O3A 0.41115(18) 0.0919(3) 0.57886(15) 0.0886(8) Uani d . 1 . .
C C1A 0.2085(2) -0.2420(4) 0.62524(16) 0.0726(9) Uani d . 1 . .
H H1AA 0.2232 -0.3296 0.6067 0.087 Uiso calc R 1 . .
C C2A 0.1803(3) -0.2447(5) 0.68369(19) 0.0818(11) Uani d . 1 . .
H H2AA 0.1762 -0.3329 0.7048 0.098 Uiso calc R 1 . .
C C3A 0.1588(2) -0.1153(5) 0.70904(16) 0.0751(11) Uani d . 1 . .
C C4A 0.1641(3) 0.0180(5) 0.6812(2) 0.0809(11) Uani d . 1 . .
H H4AA 0.1496 0.1046 0.7006 0.097 Uiso calc R 1 . .
C C5A 0.1921(3) 0.0189(5) 0.62256(19) 0.0763(11) Uani d . 1 . .
H H5AA 0.1957 0.1080 0.6020 0.092 Uiso calc R 1 . .
C C6A 0.21478(19) -0.1097(4) 0.59429(14) 0.0601(8) Uani d . 1 . .
C C7A 0.2441(2) -0.1129(4) 0.52993(16) 0.0615(8) Uani d . 1 . .
H H7AA 0.2645 -0.2121 0.5226 0.074 Uiso calc R 1 . .
C C8A 0.1799(2) -0.0870(4) 0.48469(15) 0.0610(8) Uani d . 1 . .
H H8AA 0.1432 -0.1673 0.4876 0.073 Uiso calc R 1 . .
H H8AB 0.1532 0.0035 0.4952 0.073 Uiso calc R 1 . .
C C9A 0.2075(2) -0.0759(4) 0.42100(15) 0.0599(8) Uani d . 1 . .
C C10A 0.2816(2) -0.0426(4) 0.40906(16) 0.0650(8) Uani d . 1 . .
H H10A 0.2969 -0.0383 0.3690 0.078 Uiso calc R 1 . .
C C11A 0.3381(2) -0.0134(4) 0.45435(17) 0.0640(9) Uani d . 1 . .
C C12A 0.3102(2) -0.0035(4) 0.51956(16) 0.0611(8) Uani d . 1 . .
H H12A 0.2909 0.0966 0.5267 0.073 Uiso calc R 1 . .
C C13A 0.1514(2) -0.1027(4) 0.37197(16) 0.0642(8) Uani d . 1 . .
C C14A 0.0756(2) -0.0588(4) 0.37815(17) 0.0698(9) Uani d . 1 . .
H H14A 0.0596 -0.0133 0.4135 0.084 Uiso calc R 1 . .
C C15A 0.0230(2) -0.0822(5) 0.3320(2) 0.0818(11) Uani d . 1 . .
H H15A -0.0279 -0.0517 0.3358 0.098 Uiso calc R 1 . .
C C16A 0.0481(3) -0.1514(6) 0.2809(2) 0.0956(14) Uani d . 1 . .
C C17A 0.1221(3) -0.1967(7) 0.2727(2) 0.1112(18) Uani d . 1 . .
H H17A 0.1371 -0.2429 0.2372 0.133 Uiso calc R 1 . .
C C18A 0.1741(3) -0.1723(6) 0.3184(2) 0.0933(14) Uani d . 1 . .
H H18A 0.2250 -0.2022 0.3137 0.112 Uiso calc R 1 . .
C C19A 0.3777(2) -0.0302(4) 0.56085(17) 0.0634(8) Uani d . 1 . .
C C20A 0.4811(4) 0.0706(6) 0.6153(3) 0.124(2) Uani d . 1 . .
H H20A 0.5034 0.1649 0.6246 0.187 Uiso calc R 1 . .
H H20B 0.5176 0.0126 0.5931 0.187 Uiso calc R 1 . .
H H20C 0.4681 0.0206 0.6520 0.187 Uiso calc R 1 . .
F F1B 0.1337(2) 0.5160(4) -0.19775(12) 0.1155(10) Uani d . 1 . .
F F2B 0.2341(2) 0.2462(4) 0.32262(14) 0.1301(11) Uani d . 1 . .
O O1B -0.15225(18) 0.6114(4) 0.12515(15) 0.0933(9) Uani d . 1 . .
O O2B -0.1376(3) 0.7363(4) -0.0131(2) 0.1300(15) Uani d . 1 A .
O O3B -0.1543(2) 0.4954(3) -0.00956(17) 0.0966(10) Uani d . 1 A .
C C1B 0.0509(2) 0.6346(5) -0.05757(19) 0.0760(10) Uani d . 1 A .
H H1BA 0.0377 0.7220 -0.0382 0.091 Uiso calc R 1 . .
C C2B 0.0835(2) 0.6400(5) -0.11435(18) 0.0781(11) Uani d . 1 . .
H H2BA 0.0924 0.7299 -0.1333 0.094 Uiso calc R 1 . .
C C3B 0.1021(3) 0.5116(5) -0.14166(17) 0.0788(11) Uani d . 1 . .
C C4B 0.0910(3) 0.3776(5) -0.1145(2) 0.0861(12) Uani d . 1 . .
H H4BA 0.1053 0.2906 -0.1337 0.103 Uiso calc R 1 . .
C C5B 0.0582(3) 0.3747(5) -0.0583(2) 0.0793(11) Uani d . 1 A .
H H5BA 0.0498 0.2842 -0.0397 0.095 Uiso calc R 1 . .
C C6B 0.0378(2) 0.5006(4) -0.02920(16) 0.0640(9) Uani d . 1 . .
C C7B 0.0036(3) 0.4823(7) 0.0331(3) 0.0566(14) Uani d P 0.818(13) A 1
H H7BA -0.0238 0.3878 0.0343 0.068 Uiso calc PR 0.818(13) A 1
C C7C 0.0136(17) 0.552(4) 0.0413(11) 0.063(7) Uani d P 0.182(13) A 2
H H7CA 0.0175 0.6596 0.0457 0.076 Uiso calc PR 0.182(13) A 2
C C8B 0.06828(19) 0.4779(4) 0.08113(15) 0.0580(8) Uani d . 1 . .
H H8BA 0.1001 0.3917 0.0741 0.070 Uiso calc R 1 A 1
H H8BB 0.1006 0.5645 0.0763 0.070 Uiso calc R 1 A 1
C C9B 0.0387(2) 0.4732(4) 0.14515(16) 0.0600(8) Uani d . 1 A .
C C10B -0.0333(2) 0.5192(4) 0.15751(17) 0.0681(9) Uani d . 1 . .
H H10B -0.0503 0.5133 0.1971 0.082 Uiso calc R 1 A .
C C11B -0.0858(2) 0.5770(5) 0.11294(19) 0.0733(10) Uani d . 1 A .
C C12B -0.0537(3) 0.6048(6) 0.0490(2) 0.0618(16) Uani d P 0.818(13) A 1
H H12B -0.0253 0.6982 0.0499 0.074 Uiso calc PR 0.818(13) A 1
C C12C -0.0661(11) 0.504(2) 0.0472(9) 0.056(6) Uani d P 0.182(13) A 2
H H12C -0.0764 0.3988 0.0421 0.067 Uiso calc PR 0.182(13) A 2
C C13B 0.0905(2) 0.4144(4) 0.19204(16) 0.0652(8) Uani d . 1 . .
C C14B 0.1692(2) 0.4082(4) 0.18360(18) 0.0715(9) Uani d . 1 A .
H H14B 0.1900 0.4412 0.1475 0.086 Uiso calc R 1 . .
C C15B 0.2173(3) 0.3544(5) 0.2275(2) 0.0835(11) Uani d . 1 . .
H H15B 0.2702 0.3523 0.2213 0.100 Uiso calc R 1 A .
C C16B 0.1867(3) 0.3042(6) 0.2801(2) 0.0904(13) Uani d . 1 A .
C C17B 0.1109(3) 0.3063(8) 0.2898(2) 0.118(2) Uani d . 1 . .
H H17B 0.0911 0.2706 0.3258 0.142 Uiso calc R 1 A .
C C18B 0.0621(3) 0.3607(7) 0.2468(2) 0.1047(17) Uani d . 1 A .
H H18B 0.0094 0.3620 0.2541 0.126 Uiso calc R 1 . .
C C19B -0.1188(3) 0.6222(6) 0.0055(2) 0.0869(13) Uani d . 1 . .
C C20B -0.2189(4) 0.5075(7) -0.0513(4) 0.135(2) Uani d . 1 . .
H H20D -0.2467 0.4160 -0.0520 0.202 Uiso calc R 1 A .
H H20E -0.1998 0.5289 -0.0909 0.202 Uiso calc R 1 . .
H H20F -0.2525 0.5854 -0.0385 0.202 Uiso calc R 1 . .

loop_
_atom_site_aniso_label
_atom_site_aniso_U_11
_atom_site_aniso_U_22
_atom_site_aniso_U_33
_atom_site_aniso_U_12
_atom_site_aniso_U_13
_atom_site_aniso_U_23
F1A 0.116(2) 0.162(3) 0.0439(12) -0.0081(18) 0.0163(13) 0.0076(14)
F2A 0.108(2) 0.193(3) 0.0960(19) -0.007(2) -0.0281(18) -0.033(2)
O1A 0.0687(16) 0.0973(19) 0.0764(18) -0.0123(13) 0.0137(14) 0.0075(14)
O2A 0.104(2) 0.0625(15) 0.108(2) 0.0139(14) -0.0235(19) 0.0038(16)
O3A 0.105(2) 0.0661(15) 0.095(2) 0.0003(14) -0.0244(18) -0.0034(15)
C1A 0.090(2) 0.070(2) 0.058(2) -0.0041(19) 0.0068(18) 0.0089(17)
C2A 0.100(3) 0.087(3) 0.059(2) -0.009(2) 0.004(2) 0.017(2)
C3A 0.075(2) 0.109(3) 0.0412(17) -0.015(2) 0.0014(16) 0.0091(19)
C4A 0.092(3) 0.086(3) 0.065(2) -0.002(2) 0.017(2) -0.010(2)
C5A 0.098(3) 0.070(2) 0.061(2) -0.0042(19) 0.011(2) 0.0109(18)
C6A 0.065(2) 0.068(2) 0.0467(17) -0.0039(15) 0.0049(15) 0.0042(15)
C7A 0.069(2) 0.0625(17) 0.0533(18) 0.0012(15) 0.0074(16) 0.0019(15)
C8A 0.064(2) 0.0695(19) 0.0497(17) -0.0039(16) 0.0066(15) 0.0044(16)
C9A 0.064(2) 0.0624(18) 0.0537(19) 0.0051(15) 0.0086(15) 0.0026(15)
C10A 0.072(2) 0.076(2) 0.0466(17) 0.0029(16) 0.0103(16) 0.0098(16)
C11A 0.069(2) 0.0607(18) 0.062(2) 0.0013(15) 0.0136(18) 0.0079(16)
C12A 0.069(2) 0.0587(18) 0.055(2) 0.0046(14) 0.0013(16) 0.0045(14)
C13A 0.065(2) 0.078(2) 0.0495(17) -0.0001(16) 0.0061(15) -0.0003(16)
C14A 0.072(2) 0.084(2) 0.053(2) 0.0041(18) 0.0064(17) -0.0032(18)
C15A 0.070(2) 0.104(3) 0.071(2) 0.003(2) 0.002(2) 0.002(2)
C16A 0.084(3) 0.129(4) 0.073(3) -0.009(3) -0.011(2) -0.019(3)
C17A 0.100(4) 0.166(5) 0.068(3) 0.010(3) -0.004(3) -0.040(3)
C18A 0.076(3) 0.132(4) 0.071(3) 0.009(2) 0.009(2) -0.026(3)
C19A 0.072(2) 0.0587(19) 0.059(2) 0.0005(15) 0.0010(17) -0.0020(16)
C20A 0.136(5) 0.101(3) 0.136(5) -0.009(3) -0.069(4) -0.003(3)
F1B 0.147(3) 0.147(2) 0.0525(13) 0.013(2) 0.0230(15) 0.0068(14)
F2B 0.118(2) 0.176(3) 0.0961(19) 0.005(2) -0.0205(18) 0.050(2)
O1B 0.0784(19) 0.112(2) 0.090(2) 0.0279(16) 0.0214(16) 0.0041(17)
O2B 0.147(3) 0.084(2) 0.158(4) 0.013(2) -0.034(3) 0.021(2)
O3B 0.115(2) 0.084(2) 0.092(2) 0.0142(17) -0.0098(19) 0.0189(16)
C1B 0.094(3) 0.074(2) 0.060(2) -0.0007(19) 0.006(2) 0.0019(18)
C2B 0.100(3) 0.077(2) 0.057(2) -0.015(2) 0.004(2) 0.0165(19)
C3B 0.095(3) 0.098(3) 0.0426(18) -0.009(2) 0.0042(19) 0.0066(18)
C4B 0.111(3) 0.082(3) 0.065(2) 0.002(2) 0.004(2) -0.014(2)
C5B 0.092(3) 0.070(2) 0.076(3) -0.0006(19) 0.014(2) 0.0053(19)
C6B 0.070(2) 0.071(2) 0.0512(19) -0.0014(16) 0.0025(16) 0.0074(16)
C7B 0.073(3) 0.044(3) 0.053(3) -0.003(2) 0.007(2) 0.001(2)
C7C 0.081(16) 0.066(15) 0.042(10) -0.010(14) -0.001(9) -0.008(12)
C8B 0.0652(19) 0.0545(15) 0.0542(19) -0.0027(13) 0.0111(16) 0.0033(14)
C9B 0.069(2) 0.0576(17) 0.0533(18) -0.0107(15) 0.0103(16) 0.0011(15)
C10B 0.075(2) 0.073(2) 0.055(2) -0.0031(17) 0.0146(17) 0.0001(17)
C11B 0.076(3) 0.077(2) 0.067(2) 0.0070(19) 0.010(2) -0.0035(19)
C12B 0.069(3) 0.053(3) 0.063(3) 0.005(2) 0.015(2) 0.0016(19)
C12C 0.072(13) 0.036(12) 0.061(11) -0.001(8) 0.002(9) 0.008(7)
C13B 0.073(2) 0.070(2) 0.0530(18) -0.0125(16) 0.0081(17) 0.0045(16)
C14B 0.073(2) 0.089(2) 0.0526(18) -0.0039(19) 0.0089(17) 0.0108(18)
C15B 0.078(3) 0.102(3) 0.070(3) 0.001(2) 0.004(2) 0.009(2)
C16B 0.089(3) 0.110(3) 0.072(3) -0.001(2) -0.010(2) 0.025(2)
C17B 0.107(4) 0.171(6) 0.076(3) -0.018(4) 0.000(3) 0.052(3)
C18B 0.084(3) 0.158(5) 0.073(3) -0.014(3) 0.009(2) 0.046(3)
C19B 0.089(3) 0.085(3) 0.087(3) 0.014(2) 0.004(2) 0.006(2)
C20B 0.134(5) 0.130(4) 0.142(6) -0.020(4) -0.060(5) 0.029(4)

loop_
_atom_type_symbol
_atom_type_description
_atom_type_scat_dispersion_real
_atom_type_scat_dispersion_imag
_atom_type_scat_source
C C 0.0033 0.0000 'International Tables Vol C Tables 4.2.6.8 and 6.1.1.4'
H H 0.0000 0.0000 'International Tables Vol C Tables 4.2.6.8 and 6.1.1.4'
O O 0.0106 0.0000 'International Tables Vol C Tables 4.2.6.8 and 6.1.1.4'
F F 0.0171 0.0000 'International Tables Vol C Tables 4.2.6.8 and 6.1.1.4'

loop_
_geom_angle_atom_site_label_1
_geom_angle_atom_site_label_2
_geom_angle_atom_site_label_3
_geom_angle_site_symmetry_1
_geom_angle_site_symmetry_3
_geom_angle
_geom_angle_publ_flag
C19A O3A C20A . . 115.0(3) ?
C6A C1A C2A . . 120.5(4) ?
C6A C1A H1AA . . 119.8 ?
C2A C1A H1AA . . 119.8 ?
C3A C2A C1A . . 118.2(4) ?
C3A C2A H2AA . . 120.9 ?
C1A C2A H2AA . . 120.9 ?
C2A C3A C4A . . 124.2(4) ?
C2A C3A F1A . . 117.8(4) ?
C4A C3A F1A . . 118.0(4) ?
C3A C4A C5A . . 117.0(4) ?
C3A C4A H4AA . . 121.5 ?
C5A C4A H4AA . . 121.5 ?
C6A C5A C4A . . 121.4(4) ?
C6A C5A H5AA . . 119.3 ?
C4A C5A H5AA . . 119.3 ?
C5A C6A C1A . . 118.8(3) ?
C5A C6A C7A . . 122.7(3) ?
C1A C6A C7A . . 118.5(3) ?
C6A C7A C8A . . 111.9(3) ?
C6A C7A C12A . . 112.4(3) ?
C8A C7A C12A . . 110.5(3) ?
C6A C7A H7AA . . 107.3 ?
C8A C7A H7AA . . 107.3 ?
C12A C7A H7AA . . 107.3 ?
C9A C8A C7A . . 113.6(3) ?
C9A C8A H8AA . . 108.8 ?
C7A C8A H8AA . . 108.8 ?
C9A C8A H8AB . . 108.8 ?
C7A C8A H8AB . . 108.8 ?
H8AA C8A H8AB . . 107.7 ?
C10A C9A C13A . . 121.3(3) ?
C10A C9A C8A . . 120.4(3) ?
C13A C9A C8A . . 118.3(3) ?
C9A C10A C11A . . 123.9(3) ?
C9A C10A H10A . . 118.0 ?
C11A C10A H10A . . 118.0 ?
O1A C11A C10A . . 122.5(3) ?
O1A C11A C12A . . 120.1(4) ?
C10A C11A C12A . . 117.4(3) ?
C19A C12A C11A . . 108.7(3) ?
C19A C12A C7A . . 112.7(3) ?
C11A C12A C7A . . 109.9(3) ?
C19A C12A H12A . . 108.5 ?
C11A C12A H12A . . 108.5 ?
C7A C12A H12A . . 108.5 ?
C14A C13A C18A . . 118.8(4) ?
C14A C13A C9A . . 120.4(3) ?
C18A C13A C9A . . 120.8(3) ?
C13A C14A C15A . . 120.6(4) ?
C13A C14A H14A . . 119.7 ?
C15A C14A H14A . . 119.7 ?
C16A C15A C14A . . 118.2(4) ?
C16A C15A H15A . . 120.9 ?
C14A C15A H15A . . 120.9 ?
C17A C16A F2A . . 118.5(4) ?
C17A C16A C15A . . 123.3(4) ?
F2A C16A C15A . . 118.2(4) ?
C16A C17A C18A . . 118.2(4) ?
C16A C17A H17A . . 120.9 ?
C18A C17A H17A . . 120.9 ?
C17A C18A C13A . . 120.8(4) ?
C17A C18A H18A . . 119.6 ?
C13A C18A H18A . . 119.6 ?
O2A C19A O3A . . 123.3(4) ?
O2A C19A C12A . . 123.4(3) ?
O3A C19A C12A . . 113.2(3) ?
O3A C20A H20A . . 109.5 ?
O3A C20A H20B . . 109.5 ?
H20A C20A H20B . . 109.5 ?
O3A C20A H20C . . 109.5 ?
H20A C20A H20C . . 109.5 ?
H20B C20A H20C . . 109.5 ?
C19B O3B C20B . . 116.5(4) ?
C2B C1B C6B . . 120.8(4) ?
C2B C1B H1BA . . 119.6 ?
C6B C1B H1BA . . 119.6 ?
C3B C2B C1B . . 118.5(4) ?
C3B C2B H2BA . . 120.8 ?
C1B C2B H2BA . . 120.8 ?
C2B C3B F1B . . 118.8(4) ?
C2B C3B C4B . . 122.1(4) ?
F1B C3B C4B . . 119.1(4) ?
C3B C4B C5B . . 118.4(4) ?
C3B C4B H4BA . . 120.8 ?
C5B C4B H4BA . . 120.8 ?
C6B C5B C4B . . 121.7(4) ?
C6B C5B H5BA . . 119.1 ?
C4B C5B H5BA . . 119.1 ?
C5B C6B C1B . . 118.4(4) ?
C5B C6B C7B . . 116.5(4) ?
C1B C6B C7B . . 125.1(4) ?
C5B C6B C7C . . 137.7(12) ?
C1B C6B C7C . . 102.7(12) ?
C7B C6B C7C . . 23.8(10) ?
C6B C7B C12B . . 112.7(4) ?
C6B C7B C8B . . 110.3(4) ?
C12B C7B C8B . . 109.4(5) ?
C6B C7B H7BA . . 108.1 ?
C12B C7B H7BA . . 108.1 ?
C8B C7B H7BA . . 108.1 ?
C12C C7C C8B . . 115(2) ?
C12C C7C C6B . . 103.7(19) ?
C8B C7C C6B . . 105.8(18) ?
C12C C7C H7CA . . 110.6 ?
C8B C7C H7CA . . 110.6 ?
C6B C7C H7CA . . 110.6 ?
C7C C8B C9B . . 111.2(10) ?
C7C C8B C7B . . 26.0(12) ?
C9B C8B C7B . . 113.6(3) ?
C7C C8B H8BA . . 130.1 ?
C9B C8B H8BA . . 108.8 ?
C7B C8B H8BA . . 108.8 ?
C7C C8B H8BB . . 86.3 ?
C9B C8B H8BB . . 108.8 ?
C7B C8B H8BB . . 108.8 ?
H8BA C8B H8BB . . 107.7 ?
C10B C9B C13B . . 122.3(3) ?
C10B C9B C8B . . 119.9(3) ?
C13B C9B C8B . . 117.8(3) ?
C9B C10B C11B . . 124.0(3) ?
C9B C10B H10B . . 118.0 ?
C11B C10B H10B . . 118.0 ?
O1B C11B C10B . . 122.3(4) ?
O1B C11B C12B . . 120.0(4) ?
C10B C11B C12B . . 117.5(3) ?
O1B C11B C12C . . 119.8(8) ?
C10B C11B C12C . . 109.5(7) ?
C12B C11B C12C . . 34.0(7) ?
C19B C12B C7B . . 114.8(5) ?
C19B C12B C11B . . 109.7(4) ?
C7B C12B C11B . . 109.1(4) ?
C19B C12B H12B . . 107.7 ?
C7B C12B H12B . . 107.7 ?
C11B C12B H12B . . 107.7 ?
C7C C12C C11B . . 99.1(17) ?
C7C C12C C19B . . 106.2(19) ?
C11B C12C C19B . . 97.0(11) ?
C7C C12C H12C . . 117.1 ?
C11B C12C H12C . . 117.1 ?
C19B C12C H12C . . 117.1 ?
C14B C13B C18B . . 116.9(4) ?
C14B C13B C9B . . 121.5(3) ?
C18B C13B C9B . . 121.6(4) ?
C15B C14B C13B . . 121.4(4) ?
C15B C14B H14B . . 119.3 ?
C13B C14B H14B . . 119.3 ?
C16B C15B C14B . . 119.4(4) ?
C16B C15B H15B . . 120.3 ?
C14B C15B H15B . . 120.3 ?
C17B C16B F2B . . 119.5(4) ?
C17B C16B C15B . . 121.2(4) ?
F2B C16B C15B . . 119.3(4) ?
C16B C17B C18B . . 120.3(4) ?
C16B C17B H17B . . 119.9 ?
C18B C17B H17B . . 119.9 ?
C17B C18B C13B . . 120.9(4) ?
C17B C18B H18B . . 119.5 ?
C13B C18B H18B . . 119.5 ?
O2B C19B O3B . . 122.9(5) ?
O2B C19B C12B . . 122.4(5) ?
O3B C19B C12B . . 114.6(4) ?
O2B C19B C12C . . 156.0(9) ?
O3B C19B C12C . . 81.1(8) ?
C12B C19B C12C . . 33.6(7) ?
O3B C20B H20D . . 109.5 ?
O3B C20B H20E . . 109.5 ?
H20D C20B H20E . . 109.5 ?
O3B C20B H20F . . 109.5 ?
H20D C20B H20F . . 109.5 ?
H20E C20B H20F . . 109.5 ?

loop_
_geom_bond_atom_site_label_1
_geom_bond_atom_site_label_2
_geom_bond_site_symmetry_2
_geom_bond_distance
_geom_bond_publ_flag
F1A C3A . 1.378(4) ?
F2A C16A . 1.368(5) ?
O1A C11A . 1.227(4) ?
O2A C19A . 1.210(4) ?
O3A C19A . 1.312(4) ?
O3A C20A . 1.474(6) ?
C1A C6A . 1.387(5) ?
C1A C2A . 1.388(6) ?
C1A H1AA . 0.9300 ?
C2A C3A . 1.353(7) ?
C2A H2AA . 0.9300 ?
C3A C4A . 1.360(6) ?
C4A C5A . 1.392(6) ?
C4A H4AA . 0.9300 ?
C5A C6A . 1.381(6) ?
C5A H5AA . 0.9300 ?
C6A C7A . 1.519(5) ?
C7A C8A . 1.521(5) ?
C7A C12A . 1.535(5) ?
C7A H7AA . 0.9800 ?
C8A C9A . 1.498(5) ?
C8A H8AA . 0.9700 ?
C8A H8AB . 0.9700 ?
C9A C10A . 1.350(5) ?
C9A C13A . 1.482(5) ?
C10A C11A . 1.430(5) ?
C10A H10A . 0.9300 ?
C11A C12A . 1.531(5) ?
C12A C19A . 1.509(5) ?
C12A H12A . 0.9800 ?
C13A C14A . 1.383(5) ?
C13A C18A . 1.404(6) ?
C14A C15A . 1.389(6) ?
C14A H14A . 0.9300 ?
C15A C16A . 1.370(7) ?
C15A H15A . 0.9300 ?
C16A C17A . 1.362(7) ?
C17A C18A . 1.378(7) ?
C17A H17A . 0.9300 ?
C18A H18A . 0.9300 ?
C20A H20A . 0.9600 ?
C20A H20B . 0.9600 ?
C20A H20C . 0.9600 ?
F1B C3B . 1.363(5) ?
F2B C16B . 1.359(5) ?
O1B C11B . 1.227(5) ?
O2B C19B . 1.160(5) ?
O3B C19B . 1.346(6) ?
O3B C20B . 1.461(7) ?
C1B C2B . 1.384(6) ?
C1B C6B . 1.388(6) ?
C1B H1BA . 0.9300 ?
C2B C3B . 1.352(6) ?
C2B H2BA . 0.9300 ?
C3B C4B . 1.370(7) ?
C4B C5B . 1.373(6) ?
C4B H4BA . 0.9300 ?
C5B C6B . 1.359(6) ?
C5B H5BA . 0.9300 ?
C6B C7B . 1.516(6) ?
C6B C7C . 1.69(3) ?
C7B C12B . 1.532(8) ?
C7B C8B . 1.551(7) ?
C7B H7BA . 0.9800 ?
C7C C12C . 1.46(4) ?
C7C C8B . 1.46(3) ?
C7C H7CA . 0.9800 ?
C8B C9B . 1.514(5) ?
C8B H8BA . 0.9700 ?
C8B H8BB . 0.9700 ?
C9B C10B . 1.346(5) ?
C9B C13B . 1.477(5) ?
C10B C11B . 1.445(6) ?
C10B H10B . 0.9300 ?
C11B C12B . 1.548(6) ?
C11B C12C . 1.64(2) ?
C12B C19B . 1.496(7) ?
C12B H12B . 0.9800 ?
C12C C19B . 1.685(19) ?
C12C H12C . 0.9800 ?
C13B C14B . 1.380(5) ?
C13B C18B . 1.401(6) ?
C14B C15B . 1.374(6) ?
C14B H14B . 0.9300 ?
C15B C16B . 1.363(6) ?
C15B H15B . 0.9300 ?
C16B C17B . 1.335(7) ?
C17B C18B . 1.368(7) ?
C17B H17B . 0.9300 ?
C18B H18B . 0.9300 ?
C20B H20D . 0.9600 ?
C20B H20E . 0.9600 ?
C20B H20F . 0.9600 ?

loop_
_geom_hbond_atom_site_label_D
_geom_hbond_atom_site_label_H
_geom_hbond_atom_site_label_A
_geom_hbond_site_symmetry_A
_geom_hbond_distance_DH
_geom_hbond_distance_HA
_geom_hbond_distance_DA
_geom_hbond_angle_DHA
_geom_hbond_publ_flag
C8A H8AB O2B 2_565 0.9700 2.3800 3.263(5) 151.00 yes
C8B H8BB O2A 4_564 0.9700 2.5700 3.404(5) 144.00 yes
C15B H15B O1B 3_565 0.9300 2.5500 3.226(6) 130.00 yes

loop_
_geom_torsion_atom_site_label_1
_geom_torsion_atom_site_label_2
_geom_torsion_atom_site_label_3
_geom_torsion_atom_site_label_4
_geom_torsion_site_symmetry_1
_geom_torsion_site_symmetry_2
_geom_torsion_site_symmetry_3
_geom_torsion_site_symmetry_4
_geom_torsion
_geom_torsion_publ_flag
C6A C1A C2A C3A . . . . 0.5(6) ?
C1A C2A C3A C4A . . . . -0.9(7) ?
C1A C2A C3A F1A . . . . 179.6(4) ?
C2A C3A C4A C5A . . . . 1.2(7) ?
F1A C3A C4A C5A . . . . -179.3(4) ?
C3A C4A C5A C6A . . . . -1.0(7) ?
C4A C5A C6A C1A . . . . 0.6(6) ?
C4A C5A C6A C7A . . . . 178.8(4) ?
C2A C1A C6A C5A . . . . -0.3(6) ?
C2A C1A C6A C7A . . . . -178.5(4) ?
C5A C6A C7A C8A . . . . -72.1(5) ?
C1A C6A C7A C8A . . . . 106.0(4) ?
C5A C6A C7A C12A . . . . 52.9(5) ?
C1A C6A C7A C12A . . . . -128.9(4) ?
C6A C7A C8A C9A . . . . 174.9(3) ?
C12A C7A C8A C9A . . . . 48.8(4) ?
C7A C8A C9A C10A . . . . -20.7(4) ?
C7A C8A C9A C13A . . . . 159.1(3) ?
C13A C9A C10A C11A . . . . 179.0(3) ?
C8A C9A C10A C11A . . . . -1.1(5) ?
C9A C10A C11A O1A . . . . 175.3(4) ?
C9A C10A C11A C12A . . . . -6.8(5) ?
O1A C11A C12A C19A . . . . -23.2(4) ?
C10A C11A C12A C19A . . . . 158.8(3) ?
O1A C11A C12A C7A . . . . -147.0(3) ?
C10A C11A C12A C7A . . . . 35.0(4) ?
C6A C7A C12A C19A . . . . 57.7(4) ?
C8A C7A C12A C19A . . . . -176.5(3) ?
C6A C7A C12A C11A . . . . 179.2(3) ?
C8A C7A C12A C11A . . . . -55.1(4) ?
C10A C9A C13A C14A . . . . -144.8(4) ?
C8A C9A C13A C14A . . . . 35.4(5) ?
C10A C9A C13A C18A . . . . 35.0(6) ?
C8A C9A C13A C18A . . . . -144.9(4) ?
C18A C13A C14A C15A . . . . -0.5(6) ?
C9A C13A C14A C15A . . . . 179.3(4) ?
C13A C14A C15A C16A . . . . 0.9(7) ?
C14A C15A C16A C17A . . . . -0.8(8) ?
C14A C15A C16A F2A . . . . 178.9(4) ?
F2A C16A C17A C18A . . . . -179.4(6) ?
C15A C16A C17A C18A . . . . 0.4(10) ?
C16A C17A C18A C13A . . . . 0.1(9) ?
C14A C13A C18A C17A . . . . 0.0(8) ?
C9A C13A C18A C17A . . . . -179.7(5) ?
C20A O3A C19A O2A . . . . 3.9(7) ?
C20A O3A C19A C12A . . . . -175.3(5) ?
C11A C12A C19A O2A . . . . -84.5(4) ?
C7A C12A C19A O2A . . . . 37.7(5) ?
C11A C12A C19A O3A . . . . 94.8(4) ?
C7A C12A C19A O3A . . . . -143.1(3) ?
C6B C1B C2B C3B . . . . 0.1(7) ?
C1B C2B C3B F1B . . . . 179.5(4) ?
C1B C2B C3B C4B . . . . -1.2(7) ?
C2B C3B C4B C5B . . . . 1.5(7) ?
F1B C3B C4B C5B . . . . -179.2(4) ?
C3B C4B C5B C6B . . . . -0.8(7) ?
C4B C5B C6B C1B . . . . -0.1(7) ?
C4B C5B C6B C7B . . . . -178.9(5) ?
C4B C5B C6B C7C . . . . -165.1(15) ?
C2B C1B C6B C5B . . . . 0.5(6) ?
C2B C1B C6B C7B . . . . 179.1(4) ?
C2B C1B C6B C7C . . . . 170.2(10) ?
C5B C6B C7B C12B . . . . -150.1(5) ?
C1B C6B C7B C12B . . . . 31.3(7) ?
C7C C6B C7B C12B . . . . 53(2) ?
C5B C6B C7B C8B . . . . 87.4(5) ?
C1B C6B C7B C8B . . . . -91.2(5) ?
C7C C6B C7B C8B . . . . -69(3) ?
C5B C6B C7C C12C . . . . -78(2) ?
C1B C6B C7C C12C . . . . 115(2) ?
C7B C6B C7C C12C . . . . -46(2) ?
C5B C6B C7C C8B . . . . 43(3) ?
C1B C6B C7C C8B . . . . -123.0(17) ?
C7B C6B C7C C8B . . . . 75(3) ?
C12C C7C C8B C9B . . . . -48(3) ?
C6B C7C C8B C9B . . . . -161.5(11) ?
C12C C7C C8B C7B . . . . 53(3) ?
C6B C7C C8B C7B . . . . -61(2) ?
C6B C7B C8B C7C . . . . 85(3) ?
C12B C7B C8B C7C . . . . -40(3) ?
C6B C7B C8B C9B . . . . 175.0(3) ?
C12B C7B C8B C9B . . . . 50.5(5) ?
C7C C8B C9B C10B . . . . 7.0(15) ?
C7B C8B C9B C10B . . . . -21.0(5) ?
C7C C8B C9B C13B . . . . -174.2(15) ?
C7B C8B C9B C13B . . . . 157.7(4) ?
C13B C9B C10B C11B . . . . -179.9(4) ?
C8B C9B C10B C11B . . . . -1.2(5) ?
C9B C10B C11B O1B . . . . 176.5(4) ?
C9B C10B C11B C12B . . . . -7.6(6) ?
C9B C10B C11B C12C . . . . 28.6(9) ?
C6B C7B C12B C19B . . . . 56.2(7) ?
C8B C7B C12B C19B . . . . 179.2(4) ?
C6B C7B C12B C11B . . . . 179.8(4) ?
C8B C7B C12B C11B . . . . -57.2(6) ?
O1B C11B C12B C19B . . . . -20.0(6) ?
C10B C11B C12B C19B . . . . 163.9(4) ?
C12C C11B C12B C19B . . . . 79.6(13) ?
O1B C11B C12B C7B . . . . -146.6(5) ?
C10B C11B C12B C7B . . . . 37.4(6) ?
C12C C11B C12B C7B . . . . -47.0(12) ?
C8B C7C C12C C11B . . . . 71(2) ?
C6B C7C C12C C11B . . . . -173.6(13) ?
C8B C7C C12C C19B . . . . 171.4(15) ?
C6B C7C C12C C19B . . . . -74(2) ?
O1B C11B C12C C7C . . . . 152.4(16) ?
C10B C11B C12C C7C . . . . -58.7(19) ?
C12B C11B C12C C7C . . . . 51.8(17) ?
O1B C11B C12C C19B . . . . 44.7(12) ?
C10B C11B C12C C19B . . . . -166.5(6) ?
C12B C11B C12C C19B . . . . -55.9(9) ?
C10B C9B C13B C14B . . . . -160.8(4) ?
C8B C9B C13B C14B . . . . 20.5(5) ?
C10B C9B C13B C18B . . . . 20.0(6) ?
C8B C9B C13B C18B . . . . -158.7(4) ?
C18B C13B C14B C15B . . . . -1.2(7) ?
C9B C13B C14B C15B . . . . 179.5(4) ?
C13B C14B C15B C16B . . . . 0.9(7) ?
C14B C15B C16B C17B . . . . 0.0(8) ?
C14B C15B C16B F2B . . . . 177.7(4) ?
F2B C16B C17B C18B . . . . -178.3(6) ?
C15B C16B C17B C18B . . . . -0.6(10) ?
C16B C17B C18B C13B . . . . 0.3(10) ?
C14B C13B C18B C17B . . . . 0.6(8) ?
C9B C13B C18B C17B . . . . 179.9(5) ?
C20B O3B C19B O2B . . . . 0.0(8) ?
C20B O3B C19B C12B . . . . 179.3(5) ?
C20B O3B C19B C12C . . . . 179.3(8) ?
C7B C12B C19B O2B . . . . -132.9(6) ?
C11B C12B C19B O2B . . . . 103.9(6) ?
C7B C12B C19B O3B . . . . 47.9(6) ?
C11B C12B C19B O3B . . . . -75.4(5) ?
C7B C12B C19B C12C . . . . 47.8(13) ?
C11B C12B C19B C12C . . . . -75.5(13) ?
C7C C12C C19B O2B . . . . -43(3) ?
C11B C12C C19B O2B . . . . 59(2) ?
C7C C12C C19B O3B . . . . 138.5(18) ?
C11B C12C C19B O3B . . . . -119.8(9) ?
C7C C12C C19B C12B . . . . -41.6(15) ?
C11B C12C C19B C12B . . . . 60.1(10) ?
